data_7104973
loop_
_publ_author_name
'Brisdon, Alan K'
'Herbert, Christopher J'

_publ_section_title
;
 A generic route to fluoroalkyl-containing phosphanes.
;
_journal_issue 43
_journal_name_full 'Chemical communications (Cambridge, England)'
_journal_page_first 6658
_journal_page_last 6660
_journal_paper_doi 10.1039/b909749j
_journal_year 2009
_chemical_compound_source 'synthesis as described'
_chemical_formula_moiety 'C15 H10 F7 P1'
_chemical_formula_sum 'C15 H10 F7 P'
_chemical_formula_weight 354.12
_chemical_name_common diphenylperfluoroisopropylphosphine
_chemical_name_systematic
;
diphenylperfluoroisopropylphosphine
;
_space_group_IT_number 14
_symmetry_cell_setting monoclinic
_symmetry_Int_Tables_number 14
_symmetry_space_group_name_Hall '-P 2ybc'
_symmetry_space_group_name_H-M 'P 1 21/c 1'
_atom_sites_solution_hydrogens geom
_atom_sites_solution_primary direct
_atom_sites_solution_secondary difmap
_audit_conform_dict_location ftp://ftp.iucr.org/pub/cif_core.dic
_audit_conform_dict_name cif_core.dic
_audit_conform_dict_version 2.3
_audit_creation_date 2007-08-06T16:40:30-00:00
_audit_creation_method 'WinGX routine CIF_UPDATE'
_cell_angle_alpha 90
_cell_angle_beta 99.4060(10)
_cell_angle_gamma 90
_cell_formula_units_Z 4
_cell_length_a 8.9091(2)
_cell_length_b 26.2430(6)
_cell_length_c 6.39280(10)
_cell_measurement_reflns_used 3321
_cell_measurement_temperature 150(2)
_cell_measurement_theta_max 25
_cell_measurement_theta_min 2
_cell_measurement_wavelength 0.71073
_cell_volume 1474.55(5)
_computing_cell_refinement 'HKL Scalepack (Otwinowski & Minor 1997)'
_computing_data_collection 'Collect (Nonius BV, 1997-2000)'
_computing_data_reduction 'HKL Denzo and Scalepack (Otwinowski & Minor 1997)'
_computing_molecular_graphics 'Ortep-3 for Windows (Farrugia, 1997)'
_computing_publication_material 'WinGX publication routines (Farrugia, 1999)'
_computing_structure_refinement 'SHELXL-97 (Sheldrick, 1997)'
_computing_structure_solution 'SIR92 (Giacovazzo et al, 1993)'
_diffrn_ambient_temperature 150(2)
_diffrn_detector 'CCD plate'
_diffrn_detector_area_resol_mean 9
_diffrn_measured_fraction_theta_full 0.997
_diffrn_measured_fraction_theta_max 0.997
_diffrn_measurement_device '95mm CCD camera on \k-goniostat'
_diffrn_measurement_device_type KappaCCD
_diffrn_measurement_method 'CCD rotation images, thick slices'
_diffrn_orient_matrix_type 'by Nonius Collect from scalepack cell'
_diffrn_orient_matrix_UB_11 0.502473E-1
_diffrn_orient_matrix_UB_12 -0.223714E-1
_diffrn_orient_matrix_UB_13 0.89505E-1
_diffrn_orient_matrix_UB_21 -0.166698E-1
_diffrn_orient_matrix_UB_22 0.289148E-1
_diffrn_orient_matrix_UB_23 0.701928E-1
_diffrn_orient_matrix_UB_31 -0.149459
_diffrn_orient_matrix_UB_32 -0.107462E-1
_diffrn_orient_matrix_UB_33 0.25366E-2
_diffrn_radiation_monochromator graphite
_diffrn_radiation_probe x-ray
_diffrn_radiation_type MoK\a
_diffrn_radiation_wavelength 0.71073
_diffrn_reflns_av_R_equivalents 0.047
_diffrn_reflns_av_unetI/netI 0.0289
_diffrn_reflns_limit_h_max 10
_diffrn_reflns_limit_h_min -10
_diffrn_reflns_limit_k_max 0
_diffrn_reflns_limit_k_min -31
_diffrn_reflns_limit_l_max 7
_diffrn_reflns_limit_l_min 0
_diffrn_reflns_number 2736
_diffrn_reflns_theta_full 25.5
_diffrn_reflns_theta_max 25.5
_diffrn_reflns_theta_min 3.1
_diffrn_source 'Enraf Nonius FR590'
_exptl_absorpt_coefficient_mu 0.257
_exptl_absorpt_correction_T_max 0.961
_exptl_absorpt_correction_T_min 0.905
_exptl_absorpt_correction_type multi-scan
_exptl_absorpt_process_details
;
multi-scan from symmetry-related measurements
Sortav (Blessing 1995)
;
_exptl_crystal_colour colourless
_exptl_crystal_density_diffrn 1.595
_exptl_crystal_density_method 'not measured'
_exptl_crystal_description needle
_exptl_crystal_F_000 712
_exptl_crystal_size_max 0.15
_exptl_crystal_size_mid 0.15
_exptl_crystal_size_min 0.15
_refine_diff_density_max 0.916
_refine_diff_density_min -0.418
_refine_diff_density_rms 0.087
_refine_ls_extinction_method none
_refine_ls_goodness_of_fit_ref 1.082
_refine_ls_hydrogen_treatment constr
_refine_ls_matrix_type full
_refine_ls_number_parameters 208
_refine_ls_number_reflns 2736
_refine_ls_number_restraints 0
_refine_ls_restrained_S_all 1.082
_refine_ls_R_factor_all 0.1047
_refine_ls_R_factor_gt 0.0796
_refine_ls_shift/su_max 0.001
_refine_ls_shift/su_mean 0
_refine_ls_structure_factor_coef Fsqd
_refine_ls_weighting_details 'calc w=1/[\s^2^(Fo^2^)+(0.1369P)^2^+2.2413P] where P=(Fo^2^+2Fc^2^)/3'
_refine_ls_weighting_scheme calc
_refine_ls_wR_factor_gt 0.2181
_refine_ls_wR_factor_ref 0.2488
_reflns_number_gt 1979
_reflns_number_total 2736
_reflns_threshold_expression >2sigma(I)
_cod_data_source_file b909749j.txt
_cod_data_source_block new
_cod_database_code 7104973

loop_
_symmetry_equiv_pos_as_xyz
'x, y, z'
'-x, y+1/2, -z+1/2'
'-x, -y, -z'
'x, -y-1/2, z-1/2'

loop_
_atom_site_label
_atom_site_type_symbol
_atom_site_fract_x
_atom_site_fract_y
_atom_site_fract_z
_atom_site_U_iso_or_equiv
_atom_site_adp_type
_atom_site_occupancy
_atom_site_symmetry_multiplicity
_atom_site_calc_flag
_atom_site_refinement_flags
_atom_site_disorder_assembly
_atom_site_disorder_group
C1 C 0.1257(5) 0.35549(17) 0.5908(7) 0.0456(10) Uani 1 1 d . . .
C2 C -0.0076(5) 0.39008(18) 0.4954(8) 0.0540(11) Uani 1 1 d . . .
C3 C 0.1262(5) 0.30682(19) 0.4589(8) 0.0540(11) Uani 1 1 d . . .
C4 C 0.2897(5) 0.44611(17) 0.7649(7) 0.0495(10) Uani 1 1 d . . .
C5 C 0.3440(5) 0.49088(19) 0.6864(9) 0.0618(13) Uani 1 1 d . . .
H5 H 0.3821 0.4905 0.5593 0.074 Uiso 1 1 calc R . .
C6 C 0.3409(6) 0.5363(2) 0.7999(12) 0.0780(18) Uani 1 1 d . . .
H6 H 0.3798 0.566 0.7501 0.094 Uiso 1 1 calc R . .
C7 C 0.2807(7) 0.5373(2) 0.9842(11) 0.0778(18) Uani 1 1 d . . .
H7 H 0.2771 0.5678 1.0576 0.093 Uiso 1 1 calc R . .
C8 C 0.2255(7) 0.4930(2) 1.0604(9) 0.0723(15) Uani 1 1 d . . .
H8 H 0.1831 0.4936 1.1841 0.087 Uiso 1 1 calc R . .
C9 C 0.2335(6) 0.4480(2) 0.9524(8) 0.0626(13) Uani 1 1 d . . .
H9 H 0.2 0.4181 1.0078 0.075 Uiso 1 1 calc R . .
C10 C 0.4465(5) 0.35042(17) 0.7883(7) 0.0467(10) Uani 1 1 d . . .
C11 C 0.5864(5) 0.34249(17) 0.7232(8) 0.0519(11) Uani 1 1 d . . .
H11 H 0.6019 0.3542 0.5912 0.062 Uiso 1 1 calc R . .
C12 C 0.7019(5) 0.31747(18) 0.8525(9) 0.0586(12) Uani 1 1 d . . .
H12 H 0.796 0.3134 0.8093 0.07 Uiso 1 1 calc R . .
C13 C 0.6789(5) 0.29841(18) 1.0456(8) 0.0577(12) Uani 1 1 d . . .
H13 H 0.7568 0.2812 1.1318 0.069 Uiso 1 1 calc R . .
C14 C 0.5405(6) 0.3050(2) 1.1104(8) 0.0593(12) Uani 1 1 d . . .
H14 H 0.5243 0.2912 1.2389 0.071 Uiso 1 1 calc R . .
C15 C 0.4251(5) 0.3318(2) 0.9865(7) 0.0572(12) Uani 1 1 d . . .
H15 H 0.3335 0.3374 1.0347 0.069 Uiso 1 1 calc R . .
F1 F 0.0917(3) 0.33912(11) 0.7862(4) 0.0570(7) Uani 1 1 d . . .
F2 F -0.1348(3) 0.36383(11) 0.4325(5) 0.0640(8) Uani 1 1 d . . .
F3 F -0.0430(4) 0.42178(13) 0.6444(6) 0.0855(11) Uani 1 1 d . . .
F4 F 0.0244(4) 0.41734(15) 0.3395(6) 0.0903(12) Uani 1 1 d . . .
F5 F 0.0097(3) 0.27638(11) 0.4759(5) 0.0663(8) Uani 1 1 d . . .
F6 F 0.2518(4) 0.28030(12) 0.5112(6) 0.0830(11) Uani 1 1 d . . .
F7 F 0.1120(4) 0.31895(13) 0.2512(5) 0.0754(9) Uani 1 1 d . . .
P1 P 0.31488(13) 0.38980(5) 0.60606(18) 0.0495(4) Uani 1 1 d . . .

loop_
_atom_site_aniso_label
_atom_site_aniso_U_11
_atom_site_aniso_U_22
_atom_site_aniso_U_33
_atom_site_aniso_U_23
_atom_site_aniso_U_13
_atom_site_aniso_U_12
C1 0.043(2) 0.052(2) 0.041(2) 0.0001(18) 0.0055(17) 0.0017(18)
C2 0.043(2) 0.054(3) 0.064(3) 0.000(2) 0.005(2) -0.0006(19)
C3 0.050(2) 0.059(3) 0.053(3) -0.001(2) 0.008(2) -0.003(2)
C4 0.040(2) 0.053(2) 0.052(3) 0.006(2) -0.0046(18) -0.0041(18)
C5 0.046(3) 0.060(3) 0.077(3) 0.017(3) 0.003(2) 0.000(2)
C6 0.055(3) 0.049(3) 0.122(5) 0.024(3) -0.009(3) -0.003(2)
C7 0.065(3) 0.055(3) 0.101(5) -0.015(3) -0.024(3) 0.002(3)
C8 0.084(4) 0.063(3) 0.065(3) -0.009(3) -0.002(3) 0.002(3)
C9 0.070(3) 0.054(3) 0.060(3) 0.000(2) 0.002(2) -0.012(2)
C10 0.039(2) 0.050(2) 0.050(2) -0.0027(19) 0.0021(17) -0.0027(17)
C11 0.048(2) 0.053(2) 0.056(3) -0.004(2) 0.013(2) -0.0079(19)
C12 0.040(2) 0.056(3) 0.080(3) -0.008(2) 0.011(2) -0.003(2)
C13 0.049(3) 0.051(3) 0.067(3) -0.005(2) -0.007(2) 0.001(2)
C14 0.056(3) 0.073(3) 0.047(3) 0.003(2) 0.000(2) 0.000(2)
C15 0.045(2) 0.075(3) 0.052(3) -0.001(2) 0.011(2) 0.001(2)
F1 0.0504(14) 0.0808(18) 0.0409(13) 0.0050(12) 0.0103(11) -0.0151(13)
F2 0.0404(14) 0.0767(19) 0.0714(18) -0.0009(14) -0.0014(12) -0.0044(12)
F3 0.0609(19) 0.090(2) 0.101(2) -0.033(2) -0.0017(17) 0.0185(16)
F4 0.0583(18) 0.108(3) 0.103(3) 0.056(2) 0.0078(17) 0.0113(17)
F5 0.0618(17) 0.0609(17) 0.0726(19) -0.0012(14) 0.0006(14) -0.0127(13)
F6 0.0590(18) 0.0650(19) 0.117(3) -0.0235(18) -0.0098(17) 0.0141(14)
F7 0.083(2) 0.091(2) 0.0535(17) -0.0166(15) 0.0150(15) -0.0078(17)
P1 0.0418(6) 0.0599(8) 0.0471(7) 0.0049(5) 0.0084(5) -0.0041(5)

loop_
_atom_type_symbol
_atom_type_description
_atom_type_scat_dispersion_real
_atom_type_scat_dispersion_imag
_atom_type_scat_source
C C 0.003 0.002 'International Tables Vol C Tables 4.2.6.8 and 6.1.1.4'
H H 0 0 'International Tables Vol C Tables 4.2.6.8 and 6.1.1.4'
F F 0.017 0.01 'International Tables Vol C Tables 4.2.6.8 and 6.1.1.4'
P P 0.102 0.094 'International Tables Vol C Tables 4.2.6.8 and 6.1.1.4'

loop_
_geom_angle_atom_site_label_1
_geom_angle_atom_site_label_2
_geom_angle_atom_site_label_3
_geom_angle
_geom_angle_site_symmetry_1
_geom_angle_site_symmetry_3
_geom_angle_publ_flag
F1 C1 C3 104.8(4) . . ?
F1 C1 C2 105.6(3) . . ?
C3 C1 C2 110.2(4) . . ?
F1 C1 P1 114.8(3) . . ?
C3 C1 P1 109.9(3) . . ?
C2 C1 P1 111.2(3) . . ?
F4 C2 F2 109.7(4) . . ?
F4 C2 F3 108.1(4) . . ?
F2 C2 F3 104.4(4) . . ?
F4 C2 C1 112.2(4) . . ?
F2 C2 C1 112.2(4) . . ?
F3 C2 C1 109.9(4) . . ?
F6 C3 F5 107.8(4) . . ?
F6 C3 F7 108.3(4) . . ?
F5 C3 F7 105.9(4) . . ?
F6 C3 C1 112.4(4) . . ?
F5 C3 C1 112.6(4) . . ?
F7 C3 C1 109.7(4) . . ?
C9 C4 C5 118.8(5) . . ?
C9 C4 P1 127.6(4) . . ?
C5 C4 P1 113.6(4) . . ?
C4 C5 C6 119.6(5) . . ?
C4 C5 H5 120.2 . . ?
C6 C5 H5 120.2 . . ?
C7 C6 C5 120.4(5) . . ?
C7 C6 H6 119.8 . . ?
C5 C6 H6 119.8 . . ?
C6 C7 C8 119.8(5) . . ?
C6 C7 H7 120.1 . . ?
C8 C7 H7 120.1 . . ?
C9 C8 C7 119.6(6) . . ?
C9 C8 H8 120.2 . . ?
C7 C8 H8 120.2 . . ?
C4 C9 C8 121.7(5) . . ?
C4 C9 H9 119.1 . . ?
C8 C9 H9 119.1 . . ?
C11 C10 C15 118.6(4) . . ?
C11 C10 P1 113.9(3) . . ?
C15 C10 P1 127.2(3) . . ?
C12 C11 C10 120.6(5) . . ?
C12 C11 H11 119.7 . . ?
C10 C11 H11 119.7 . . ?
C11 C12 C13 120.3(4) . . ?
C11 C12 H12 119.8 . . ?
C13 C12 H12 119.8 . . ?
C14 C13 C12 119.8(5) . . ?
C14 C13 H13 120.1 . . ?
C12 C13 H13 120.1 . . ?
C13 C14 C15 120.7(5) . . ?
C13 C14 H14 119.6 . . ?
C15 C14 H14 119.6 . . ?
C14 C15 C10 119.8(4) . . ?
C14 C15 H15 120.1 . . ?
C10 C15 H15 120.1 . . ?
C4 P1 C10 103.11(19) . . ?
C4 P1 C1 102.90(19) . . ?
C10 P1 C1 103.64(19) . . ?

loop_
_geom_bond_atom_site_label_1
_geom_bond_atom_site_label_2
_geom_bond_distance
_geom_bond_site_symmetry_2
_geom_bond_publ_flag
C1 F1 1.400(5) . ?
C1 C3 1.531(7) . ?
C1 C2 1.539(6) . ?
C1 P1 1.900(4) . ?
C2 F4 1.296(6) . ?
C2 F2 1.331(5) . ?
C2 F3 1.341(6) . ?
C3 F6 1.314(6) . ?
C3 F5 1.328(5) . ?
C3 F7 1.351(6) . ?
C4 C9 1.374(7) . ?
C4 C5 1.395(6) . ?
C4 P1 1.827(5) . ?
C5 C6 1.398(8) . ?
C5 H5 0.93 . ?
C6 C7 1.372(9) . ?
C6 H6 0.93 . ?
C7 C8 1.383(8) . ?
C7 H7 0.93 . ?
C8 C9 1.376(7) . ?
C8 H8 0.93 . ?
C9 H9 0.93 . ?
C10 C11 1.392(6) . ?
C10 C15 1.400(6) . ?
C10 P1 1.831(4) . ?
C11 C12 1.377(7) . ?
C11 H11 0.93 . ?
C12 C13 1.378(7) . ?
C12 H12 0.93 . ?
C13 C14 1.374(7) . ?
C13 H13 0.93 . ?
C14 C15 1.383(7) . ?
C14 H14 0.93 . ?
C15 H15 0.93 . ?

loop_
_cod_related_entry_id
_cod_related_entry_database
_cod_related_entry_code
1 ChemSpider 24772097
